data_7104720
loop_
_publ_author_name
'Abram, Peter D'
'Ellis, David'
'Rosair, Georgina M'
'Welch, Alan J'

_publ_section_title
;
 Exopolyhedral ligand flipping on isomerisation of novel
 supraicosahedral stannacarboranes.
;
_journal_issue 36
_journal_name_full 'Chemical communications (Cambridge, England)'
_journal_page_first 5403
_journal_page_last 5405
_journal_paper_doi 10.1039/b911350a
_journal_volume 34
_journal_year 2009
_chemical_formula_sum 'C17 H30 B10 Cl2 N2 Sn'
_chemical_formula_weight 560.12
_chemical_name_systematic
;

?

;
_space_group_IT_number 14
_symmetry_cell_setting monoclinic
_symmetry_space_group_name_Hall '-P 2yn'
_symmetry_space_group_name_H-M 'P 1 21/n 1'
_atom_sites_solution_hydrogens geom
_atom_sites_solution_primary direct
_atom_sites_solution_secondary difmap
_audit_creation_method SHELXL-97
_cell_angle_alpha 90.00
_cell_angle_beta 99.762(4)
_cell_angle_gamma 90.00
_cell_formula_units_Z 4
_cell_length_a 12.0192(15)
_cell_length_b 17.184(2)
_cell_length_c 12.2211(15)
_cell_measurement_reflns_used 1308
_cell_measurement_temperature 100(2)
_cell_measurement_theta_max 25.76
_cell_measurement_theta_min 2.50
_cell_volume 2487.5(5)
_computing_cell_refinement 'Bruker APEX2'
_computing_data_collection 'Bruker APEX2'
_computing_data_reduction 'Bruker APEX2'
_computing_molecular_graphics 'Bruker SHELXTL'
_computing_publication_material 'Bruker SHELXTL'
_computing_structure_refinement 'SHELXL-97 (Sheldrick, 1997)'
_computing_structure_solution 'SHELXS-97 (Sheldrick, 1990)'
_diffrn_ambient_temperature 100(2)
_diffrn_measured_fraction_theta_full 0.998
_diffrn_measured_fraction_theta_max 0.986
_diffrn_measurement_device_type 'CCD area detector'
_diffrn_measurement_method 'phi and omega scans'
_diffrn_radiation_monochromator graphite
_diffrn_radiation_source 'fine-focus sealed tube'
_diffrn_radiation_type MoK\a
_diffrn_radiation_wavelength 0.71073
_diffrn_reflns_av_R_equivalents 0.0624
_diffrn_reflns_av_sigmaI/netI 0.0554
_diffrn_reflns_limit_h_max 15
_diffrn_reflns_limit_h_min -15
_diffrn_reflns_limit_k_max 21
_diffrn_reflns_limit_k_min -20
_diffrn_reflns_limit_l_max 15
_diffrn_reflns_limit_l_min -12
_diffrn_reflns_number 29369
_diffrn_reflns_theta_full 25.00
_diffrn_reflns_theta_max 27.24
_diffrn_reflns_theta_min 2.61
_exptl_absorpt_coefficient_mu 1.252
_exptl_absorpt_correction_T_max 0.8643
_exptl_absorpt_correction_T_min 0.7879
_exptl_absorpt_correction_type multi-scan
_exptl_absorpt_process_details 'SADABS (Bruker, 2004)'
_exptl_crystal_colour yellow
_exptl_crystal_density_diffrn 1.496
_exptl_crystal_density_method 'not measured'
_exptl_crystal_description BLOCK
_exptl_crystal_F_000 1120
_exptl_crystal_size_max 0.20
_exptl_crystal_size_mid 0.15
_exptl_crystal_size_min 0.12
_refine_diff_density_max 0.942
_refine_diff_density_min -1.722
_refine_diff_density_rms 0.136
_refine_ls_extinction_method none
_refine_ls_goodness_of_fit_ref 1.085
_refine_ls_hydrogen_treatment mixed
_refine_ls_matrix_type full
_refine_ls_number_parameters 304
_refine_ls_number_reflns 5477
_refine_ls_number_restraints 12
_refine_ls_restrained_S_all 1.084
_refine_ls_R_factor_all 0.0675
_refine_ls_R_factor_gt 0.0498
_refine_ls_shift/su_max 0.000
_refine_ls_shift/su_mean 0.000
_refine_ls_structure_factor_coef Fsqd
_refine_ls_weighting_details 'calc w=1/[\s^2^(Fo^2^)+(0.0455P)^2^+10.5281P] where P=(Fo^2^+2Fc^2^)/3'
_refine_ls_weighting_scheme calc
_refine_ls_wR_factor_gt 0.1167
_refine_ls_wR_factor_ref 0.1248
_reflns_number_gt 4344
_reflns_number_total 5477
_reflns_threshold_expression >2sigma(I)
_cod_data_source_file b911350a.txt
_cod_data_source_block x82555_0m
_cod_depositor_comments
;
The following automatic conversions were performed:
'_symmetry_cell_setting' value 'Monoclinic' changed to 'monoclinic'
according to '/home/saulius/struct/CIF-dictionaries/cif_core.dic'
dictionary named 'cif_core.dic' version 2.4.1 from 2010-06-29.

Automatic conversion script
Id: cif_fix_enum 1527 2010-12-29 10:47:43Z saulius 
;
_cod_original_sg_symbol_H-M P2(1)/n
_cod_database_code 7104720

loop_
_symmetry_equiv_pos_as_xyz
'x, y, z'
'-x+1/2, y+1/2, -z+1/2'
'-x, -y, -z'
'x-1/2, -y-1/2, z-1/2'

loop_
_atom_site_label
_atom_site_type_symbol
_atom_site_fract_x
_atom_site_fract_y
_atom_site_fract_z
_atom_site_U_iso_or_equiv
_atom_site_adp_type
_atom_site_occupancy
_atom_site_symmetry_multiplicity
_atom_site_calc_flag
_atom_site_refinement_flags
_atom_site_disorder_assembly
_atom_site_disorder_group
Sn4 Sn 0.19094(3) 0.211906(18) 0.33564(3) 0.01564(11) Uani 1 1 d . . .
C1 C 0.1019(4) 0.2505(3) 0.1459(4) 0.0176(10) Uani 1 1 d . . .
B2 B 0.0727(5) 0.3215(3) 0.2140(4) 0.0185(11) Uani 1 1 d D . .
H2 H 0.1234 0.3750 0.2044 0.022 Uiso 1 1 calc RD . .
B3 B 0.0460(5) 0.1700(3) 0.1504(4) 0.0206(12) Uani 1 1 d D . .
H3 H 0.080(4) 0.124(2) 0.103(4) 0.025 Uiso 1 1 d D . .
B5 B -0.0446(5) 0.2674(3) 0.1073(4) 0.0197(12) Uani 1 1 d D . .
B6 B 0.0135(5) 0.3036(3) 0.3408(5) 0.0212(12) Uani 1 1 d D . .
H6 H 0.0451 0.3415 0.4140 0.025 Uiso 1 1 calc RD . .
B7 B -0.0166(5) 0.1438(3) 0.2709(4) 0.0211(12) Uani 1 1 d D . .
H7 H -0.0033 0.0822 0.2999 0.025 Uiso 1 1 calc RD . .
B8 B -0.1047(5) 0.1707(4) 0.1494(5) 0.0232(12) Uani 1 1 d D . .
H8 H -0.153(4) 0.133(3) 0.086(3) 0.028 Uiso 1 1 d D . .
B9 B -0.0747(5) 0.3364(4) 0.2208(5) 0.0223(12) Uani 1 1 d D . .
H9 H -0.1028 0.3982 0.2059 0.027 Uiso 1 1 calc RD . .
C10 C -0.0313(4) 0.2136(3) 0.3615(4) 0.0178(9) Uani 1 1 d . . .
B11 B -0.1676(5) 0.2596(4) 0.1722(5) 0.0278(14) Uani 1 1 d D . .
H11 H -0.2509 0.2744 0.1204 0.033 Uiso 1 1 calc RD . .
B12 B -0.1308(5) 0.2812(4) 0.3175(5) 0.0266(13) Uani 1 1 d . . .
H12 H -0.1903 0.3075 0.3685 0.032 Uiso 1 1 calc R . .
H5 H -0.056(5) 0.288(3) 0.0207(19) 0.032 Uiso 1 1 d D . .
B13 B -0.1497(5) 0.1841(4) 0.2743(5) 0.0248(13) Uani 1 1 d . . .
H13 H -0.2210 0.1494 0.2975 0.030 Uiso 1 1 calc R . .
C11 C 0.1792(5) 0.2633(3) 0.0607(4) 0.0255(11) Uani 1 1 d . . .
H11A H 0.2117 0.2134 0.0434 0.038 Uiso 1 1 calc R . .
H11B H 0.2400 0.2992 0.0912 0.038 Uiso 1 1 calc R . .
H11C H 0.1356 0.2855 -0.0071 0.038 Uiso 1 1 calc R . .
C101 C -0.0198(5) 0.1873(3) 0.4828(4) 0.0236(11) Uani 1 1 d . . .
H10A H -0.0605 0.1382 0.4864 0.035 Uiso 1 1 calc R . .
H10B H -0.0518 0.2272 0.5257 0.035 Uiso 1 1 calc R . .
H10C H 0.0601 0.1798 0.5137 0.035 Uiso 1 1 calc R . .
N41 N 0.3321(3) 0.1538(2) 0.2368(3) 0.0192(9) Uani 1 1 d . . .
N42 N 0.3427(3) 0.3005(2) 0.3055(3) 0.0156(8) Uani 1 1 d . . .
C40 C 0.3221(4) 0.0796(3) 0.2032(4) 0.0223(11) Uani 1 1 d . . .
H40 H 0.2530 0.0533 0.2057 0.027 Uiso 1 1 calc R . .
C41 C 0.4074(4) 0.0395(3) 0.1650(4) 0.0221(11) Uani 1 1 d . . .
H41 H 0.3968 -0.0132 0.1420 0.027 Uiso 1 1 calc R . .
C42 C 0.5090(4) 0.0770(3) 0.1604(4) 0.0188(10) Uani 1 1 d . . .
C43 C 0.5189(4) 0.1544(3) 0.1943(4) 0.0185(10) Uani 1 1 d . . .
H43 H 0.5864 0.1823 0.1908 0.022 Uiso 1 1 calc R . .
C44 C 0.4302(4) 0.1908(3) 0.2331(4) 0.0168(10) Uani 1 1 d . . .
C45 C 0.4372(4) 0.2725(3) 0.2739(4) 0.0155(9) Uani 1 1 d . . .
C46 C 0.5332(4) 0.3176(3) 0.2799(4) 0.0191(10) Uani 1 1 d . . .
H46 H 0.5985 0.2967 0.2567 0.023 Uiso 1 1 calc R . .
C47 C 0.5350(4) 0.3932(3) 0.3196(4) 0.0232(11) Uani 1 1 d . . .
C48 C 0.4375(4) 0.4212(3) 0.3518(4) 0.0215(10) Uani 1 1 d . . .
H48 H 0.4348 0.4730 0.3786 0.026 Uiso 1 1 calc R . .
C49 C 0.3445(4) 0.3735(3) 0.3448(4) 0.0193(10) Uani 1 1 d . . .
H49 H 0.2788 0.3931 0.3688 0.023 Uiso 1 1 calc R . .
C50 C 0.6062(4) 0.0357(3) 0.1226(4) 0.0241(11) Uani 1 1 d . . .
H50A H 0.6697 0.0718 0.1249 0.036 Uiso 0.50 1 calc PR . .
H50B H 0.5827 0.0169 0.0465 0.036 Uiso 0.50 1 calc PR . .
H50C H 0.6295 -0.0086 0.1718 0.036 Uiso 0.50 1 calc PR . .
H50D H 0.5849 -0.0184 0.1039 0.036 Uiso 0.50 1 calc PR . .
H50E H 0.6719 0.0365 0.1823 0.036 Uiso 0.50 1 calc PR . .
H50F H 0.6251 0.0620 0.0570 0.036 Uiso 0.50 1 calc PR . .
C51 C 0.6389(5) 0.4422(3) 0.3288(6) 0.0360(14) Uani 1 1 d . . .
H51A H 0.6986 0.4128 0.3017 0.054 Uiso 0.50 1 calc PR . .
H51B H 0.6642 0.4566 0.4066 0.054 Uiso 0.50 1 calc PR . .
H51C H 0.6220 0.4894 0.2841 0.054 Uiso 0.50 1 calc PR . .
H51D H 0.6246 0.4931 0.3599 0.054 Uiso 0.50 1 calc PR . .
H51E H 0.6589 0.4493 0.2550 0.054 Uiso 0.50 1 calc PR . .
H51F H 0.7012 0.4165 0.3776 0.054 Uiso 0.50 1 calc PR . .
C1S C 0.3310(6) 0.0121(4) 0.4782(5) 0.057(2) Uani 1 1 d D . .
H1S1 H 0.3455 0.0657 0.5065 0.069 Uiso 1 1 calc R A 1
H1S2 H 0.3664 0.0068 0.4111 0.069 Uiso 1 1 calc R A 1
Cl1S Cl 0.1897(2) 0.00005(16) 0.4407(3) 0.0860(9) Uani 0.90 1 d PD B 1
Cl2S Cl 0.39620(19) -0.05211(11) 0.57751(15) 0.0622(5) Uani 1 1 d D B 1
Cl1T Cl 0.4688(15) -0.0161(16) 0.518(2) 0.094(8) Uiso 0.10 1 d PD . 2

loop_
_atom_site_aniso_label
_atom_site_aniso_U_11
_atom_site_aniso_U_22
_atom_site_aniso_U_33
_atom_site_aniso_U_23
_atom_site_aniso_U_13
_atom_site_aniso_U_12
Sn4 0.01214(18) 0.01685(17) 0.01859(16) 0.00082(13) 0.00451(12) 0.00004(13)
C1 0.012(2) 0.024(3) 0.017(2) 0.0003(19) 0.0056(19) 0.000(2)
B2 0.019(3) 0.016(3) 0.021(3) -0.001(2) 0.006(2) 0.000(2)
B3 0.020(3) 0.022(3) 0.019(3) -0.003(2) 0.003(2) 0.000(2)
B5 0.011(3) 0.029(3) 0.018(2) -0.002(2) 0.002(2) -0.003(2)
B6 0.019(3) 0.024(3) 0.021(3) -0.004(2) 0.004(2) 0.002(2)
B7 0.020(3) 0.023(3) 0.021(3) 0.000(2) 0.004(2) -0.006(2)
B8 0.021(3) 0.028(3) 0.019(3) -0.002(2) 0.000(2) -0.009(2)
B9 0.016(3) 0.026(3) 0.024(3) 0.003(2) 0.002(2) 0.010(2)
C10 0.010(2) 0.026(2) 0.018(2) 0.0005(19) 0.0018(18) 0.000(2)
B11 0.016(3) 0.043(4) 0.026(3) 0.006(3) 0.006(2) 0.006(3)
B12 0.015(3) 0.040(4) 0.025(3) 0.001(3) 0.007(2) 0.010(3)
B13 0.016(3) 0.039(3) 0.019(3) 0.002(2) 0.002(2) -0.004(3)
C11 0.022(3) 0.031(3) 0.025(2) 0.004(2) 0.009(2) 0.000(2)
C101 0.020(3) 0.030(3) 0.021(2) 0.002(2) 0.005(2) -0.003(2)
N41 0.015(2) 0.018(2) 0.027(2) -0.0027(16) 0.0077(17) -0.0016(16)
N42 0.011(2) 0.018(2) 0.0175(18) -0.0001(15) 0.0019(15) 0.0003(16)
C40 0.018(3) 0.019(3) 0.032(3) 0.000(2) 0.009(2) -0.004(2)
C41 0.020(3) 0.016(2) 0.031(3) -0.002(2) 0.007(2) 0.000(2)
C42 0.014(3) 0.020(2) 0.023(2) 0.0037(19) 0.005(2) 0.0024(19)
C43 0.014(3) 0.019(2) 0.023(2) 0.0026(19) 0.0055(19) 0.0020(19)
C44 0.014(2) 0.019(2) 0.017(2) 0.0026(18) 0.0023(18) -0.0008(18)
C45 0.014(2) 0.015(2) 0.017(2) 0.0029(17) 0.0022(18) 0.0010(18)
C46 0.016(3) 0.019(2) 0.023(2) 0.0008(19) 0.004(2) 0.0003(19)
C47 0.015(3) 0.019(3) 0.034(3) 0.004(2) 0.000(2) -0.002(2)
C48 0.017(3) 0.014(2) 0.031(3) -0.002(2) -0.002(2) -0.0009(19)
C49 0.016(3) 0.018(2) 0.023(2) -0.0020(19) 0.0008(19) 0.001(2)
C50 0.023(3) 0.020(3) 0.031(3) -0.002(2) 0.010(2) 0.004(2)
C51 0.019(3) 0.019(3) 0.069(4) -0.003(3) 0.006(3) -0.007(2)
C1S 0.087(6) 0.036(4) 0.038(4) -0.001(3) -0.016(4) 0.008(4)
Cl1S 0.0588(16) 0.0725(17) 0.121(2) 0.0459(16) 0.0000(15) -0.0020(13)
Cl2S 0.0799(15) 0.0536(11) 0.0496(10) 0.0032(8) 0.0013(10) 0.0007(10)

loop_
_atom_type_symbol
_atom_type_description
_atom_type_scat_dispersion_real
_atom_type_scat_dispersion_imag
_atom_type_scat_source
C C 0.0033 0.0016 'International Tables Vol C Tables 4.2.6.8 and 6.1.1.4'
H H 0.0000 0.0000 'International Tables Vol C Tables 4.2.6.8 and 6.1.1.4'
B B 0.0013 0.0007 'International Tables Vol C Tables 4.2.6.8 and 6.1.1.4'
N N 0.0061 0.0033 'International Tables Vol C Tables 4.2.6.8 and 6.1.1.4'
Sn Sn -0.6537 1.4246 'International Tables Vol C Tables 4.2.6.8 and 6.1.1.4'
Cl Cl 0.1484 0.1585 'International Tables Vol C Tables 4.2.6.8 and 6.1.1.4'

loop_
_geom_angle_atom_site_label_1
_geom_angle_atom_site_label_2
_geom_angle_atom_site_label_3
_geom_angle
_geom_angle_site_symmetry_1
_geom_angle_site_symmetry_3
_geom_angle_publ_flag
N42 Sn4 N41 65.45(13) . . ?
N42 Sn4 C1 84.69(14) . . ?
N41 Sn4 C1 82.71(14) . . ?
N42 Sn4 B2 79.45(15) . . ?
N41 Sn4 B2 111.19(15) . . ?
C1 Sn4 B2 34.93(16) . . ?
N42 Sn4 B6 104.82(16) . . ?
N41 Sn4 B6 151.14(15) . . ?
C1 Sn4 B6 69.05(16) . . ?
B2 Sn4 B6 40.43(17) . . ?
N42 Sn4 B3 115.42(15) . . ?
N41 Sn4 B3 83.16(16) . . ?
C1 Sn4 B3 34.27(16) . . ?
B2 Sn4 B3 60.92(17) . . ?
B6 Sn4 B3 76.88(17) . . ?
N42 Sn4 C10 140.80(14) . . ?
N41 Sn4 C10 145.97(14) . . ?
C1 Sn4 C10 80.23(14) . . ?
B2 Sn4 C10 67.55(16) . . ?
B6 Sn4 C10 35.99(16) . . ?
B3 Sn4 C10 66.32(15) . . ?
N42 Sn4 B7 152.11(15) . . ?
N41 Sn4 B7 110.78(15) . . ?
C1 Sn4 B7 67.49(16) . . ?
B2 Sn4 B7 76.56(18) . . ?
B6 Sn4 B7 64.33(18) . . ?
B3 Sn4 B7 38.97(16) . . ?
C10 Sn4 B7 35.23(15) . . ?
C11 C1 B3 118.2(4) . . ?
C11 C1 B2 118.2(4) . . ?
B3 C1 B2 123.2(4) . . ?
C11 C1 B5 119.3(4) . . ?
B3 C1 B5 74.7(4) . . ?
B2 C1 B5 73.1(3) . . ?
C11 C1 Sn4 117.5(3) . . ?
B3 C1 Sn4 81.3(3) . . ?
B2 C1 Sn4 79.0(3) . . ?
B5 C1 Sn4 123.2(3) . . ?
C1 B2 B9 116.7(4) . . ?
C1 B2 B6 118.5(4) . . ?
B9 B2 B6 57.4(3) . . ?
C1 B2 B5 58.5(3) . . ?
B9 B2 B5 60.2(3) . . ?
B6 B2 B5 98.2(4) . . ?
C1 B2 Sn4 66.1(3) . . ?
B9 B2 Sn4 120.7(3) . . ?
B6 B2 Sn4 69.9(2) . . ?
B5 B2 Sn4 106.8(3) . . ?
C1 B2 H2 114.4 . . ?
B9 B2 H2 116.4 . . ?
B6 B2 H2 121.4 . . ?
B5 B2 H2 130.9 . . ?
Sn4 B2 H2 113.1 . . ?
C1 B3 B8 115.8(4) . . ?
C1 B3 B7 119.5(4) . . ?
B8 B3 B7 57.1(3) . . ?
C1 B3 B5 57.7(3) . . ?
B8 B3 B5 59.8(3) . . ?
B7 B3 B5 97.9(4) . . ?
C1 B3 Sn4 64.5(3) . . ?
B8 B3 Sn4 120.3(3) . . ?
B7 B3 Sn4 71.6(2) . . ?
B5 B3 Sn4 103.9(3) . . ?
C1 B3 H3 115(3) . . ?
B8 B3 H3 117(3) . . ?
B7 B3 H3 119(3) . . ?
B5 B3 H3 134(3) . . ?
Sn4 B3 H3 113(3) . . ?
C1 B5 B11 136.6(4) . . ?
C1 B5 B9 102.2(4) . . ?
B11 B5 B9 56.8(3) . . ?
C1 B5 B8 101.0(4) . . ?
B11 B5 B8 56.1(3) . . ?
B9 B5 B8 102.5(4) . . ?
C1 B5 B2 48.4(3) . . ?
B11 B5 B2 106.9(4) . . ?
B9 B5 B2 55.3(3) . . ?
B8 B5 B2 119.3(4) . . ?
C1 B5 B3 47.6(3) . . ?
B11 B5 B3 105.8(4) . . ?
B9 B5 B3 119.1(4) . . ?
B8 B5 B3 54.7(3) . . ?
B2 B5 B3 85.7(3) . . ?
C1 B5 H5 105(3) . . ?
B11 B5 H5 118(3) . . ?
B9 B5 H5 120(3) . . ?
B8 B5 H5 123(3) . . ?
B2 B5 H5 116(3) . . ?
B3 B5 H5 119(3) . . ?
C10 B6 B9 105.0(4) . . ?
C10 B6 B12 59.1(3) . . ?
B9 B6 B12 59.5(3) . . ?
C10 B6 B2 117.6(4) . . ?
B9 B6 B2 60.4(3) . . ?
B12 B6 B2 114.5(4) . . ?
C10 B6 Sn4 74.7(3) . . ?
B9 B6 Sn4 123.0(3) . . ?
B12 B6 Sn4 129.9(3) . . ?
B2 B6 Sn4 69.7(2) . . ?
C10 B6 H6 119.5 . . ?
B9 B6 H6 123.9 . . ?
B12 B6 H6 116.7 . . ?
B2 B6 H6 116.7 . . ?
Sn4 B6 H6 101.4 . . ?
C10 B7 B8 105.1(4) . . ?
C10 B7 B13 59.8(3) . . ?
B8 B7 B13 59.1(3) . . ?
C10 B7 B3 117.8(4) . . ?
B8 B7 B3 61.1(3) . . ?
B13 B7 B3 115.2(4) . . ?
C10 B7 Sn4 72.2(3) . . ?
B8 B7 Sn4 121.7(3) . . ?
B13 B7 Sn4 127.8(3) . . ?
B3 B7 Sn4 69.4(3) . . ?
C10 B7 H7 119.8 . . ?
B8 B7 H7 123.8 . . ?
B13 B7 H7 116.7 . . ?
B3 B7 H7 115.7 . . ?
Sn4 B7 H7 103.8 . . ?
B13 B8 B7 60.9(3) . . ?
B13 B8 B11 62.1(4) . . ?
B7 B8 B11 108.3(4) . . ?
B13 B8 B3 117.4(4) . . ?
B7 B8 B3 61.8(3) . . ?
B11 B8 B3 117.6(4) . . ?
B13 B8 B5 108.1(4) . . ?
B7 B8 B5 104.9(4) . . ?
B11 B8 B5 58.5(3) . . ?
B3 B8 B5 65.5(3) . . ?
B13 B8 H8 120(3) . . ?
B7 B8 H8 128(3) . . ?
B11 B8 H8 116(3) . . ?
B3 B8 H8 114(3) . . ?
B5 B8 H8 120(3) . . ?
B12 B9 B6 60.3(3) . . ?
B12 B9 B11 61.7(4) . . ?
B6 B9 B11 107.5(4) . . ?
B12 B9 B2 116.8(4) . . ?
B6 B9 B2 62.2(3) . . ?
B11 B9 B2 116.6(4) . . ?
B12 B9 B5 107.4(4) . . ?
B6 B9 B5 104.3(4) . . ?
B11 B9 B5 58.5(3) . . ?
B2 B9 B5 64.5(3) . . ?
B12 B9 H9 119.1 . . ?
B6 B9 H9 124.3 . . ?
B11 B9 H9 119.9 . . ?
B2 B9 H9 113.4 . . ?
B5 B9 H9 124.1 . . ?
C101 C10 B7 115.4(4) . . ?
C101 C10 B6 116.1(4) . . ?
B7 C10 B6 119.6(4) . . ?
C101 C10 B12 116.9(4) . . ?
B7 C10 B12 115.7(4) . . ?
B6 C10 B12 62.9(3) . . ?
C101 C10 B13 116.5(4) . . ?
B7 C10 B13 62.7(3) . . ?
B6 C10 B13 115.9(4) . . ?
B12 C10 B13 62.2(3) . . ?
C101 C10 Sn4 100.3(3) . . ?
B7 C10 Sn4 72.6(3) . . ?
B6 C10 Sn4 69.3(3) . . ?
B12 C10 Sn4 128.4(3) . . ?
B13 C10 Sn4 130.7(3) . . ?
B8 B11 B9 116.2(4) . . ?
B8 B11 B13 58.2(3) . . ?
B9 B11 B13 108.2(4) . . ?
B8 B11 B12 107.3(4) . . ?
B9 B11 B12 58.4(3) . . ?
B13 B11 B12 58.6(3) . . ?
B8 B11 B5 65.4(3) . . ?
B9 B11 B5 64.7(3) . . ?
B13 B11 B5 110.5(4) . . ?
B12 B11 B5 109.8(4) . . ?
B8 B11 H11 118.5 . . ?
B9 B11 H11 118.4 . . ?
B13 B11 H11 123.4 . . ?
B12 B11 H11 124.0 . . ?
B5 B11 H11 117.3 . . ?
C10 B12 B9 104.9(4) . . ?
C10 B12 B6 58.1(3) . . ?
B9 B12 B6 60.2(3) . . ?
C10 B12 B13 59.3(3) . . ?
B9 B12 B13 111.1(4) . . ?
B6 B12 B13 109.4(4) . . ?
C10 B12 B11 102.4(4) . . ?
B9 B12 B11 59.9(3) . . ?
B6 B12 B11 106.1(4) . . ?
B13 B12 B11 60.5(4) . . ?
C10 B12 H12 125.8 . . ?
B9 B12 H12 121.1 . . ?
B6 B12 H12 121.9 . . ?
B13 B12 H12 119.3 . . ?
B11 B12 H12 124.1 . . ?
C10 B13 B8 103.9(4) . . ?
C10 B13 B7 57.5(3) . . ?
B8 B13 B7 60.0(3) . . ?
C10 B13 B12 58.5(3) . . ?
B8 B13 B12 110.5(4) . . ?
B7 B13 B12 108.2(4) . . ?
C10 B13 B11 102.1(4) . . ?
B8 B13 B11 59.7(3) . . ?
B7 B13 B11 105.8(4) . . ?
B12 B13 B11 60.9(4) . . ?
C10 B13 H13 126.5 . . ?
B8 B13 H13 121.5 . . ?
B7 B13 H13 122.5 . . ?
B12 B13 H13 119.8 . . ?
B11 B13 H13 123.8 . . ?
C1 C11 H11A 109.5 . . ?
C1 C11 H11B 109.5 . . ?
H11A C11 H11B 109.5 . . ?
C1 C11 H11C 109.5 . . ?
H11A C11 H11C 109.5 . . ?
H11B C11 H11C 109.5 . . ?
C10 C101 H10A 109.5 . . ?
C10 C101 H10B 109.5 . . ?
H10A C101 H10B 109.5 . . ?
C10 C101 H10C 109.5 . . ?
H10A C101 H10C 109.5 . . ?
H10B C101 H10C 109.5 . . ?
C40 N41 C44 118.2(4) . . ?
C40 N41 Sn4 120.3(3) . . ?
C44 N41 Sn4 120.4(3) . . ?
C49 N42 C45 118.2(4) . . ?
C49 N42 Sn4 119.6(3) . . ?
C45 N42 Sn4 120.4(3) . . ?
N41 C40 C41 123.1(5) . . ?
N41 C40 H40 118.4 . . ?
C41 C40 H40 118.4 . . ?
C40 C41 C42 119.3(5) . . ?
C40 C41 H41 120.3 . . ?
C42 C41 H41 120.3 . . ?
C41 C42 C43 117.6(4) . . ?
C41 C42 C50 121.8(4) . . ?
C43 C42 C50 120.7(4) . . ?
C44 C43 C42 120.1(5) . . ?
C44 C43 H43 120.0 . . ?
C42 C43 H43 120.0 . . ?
N41 C44 C43 121.7(4) . . ?
N41 C44 C45 115.7(4) . . ?
C43 C44 C45 122.6(4) . . ?
N42 C45 C46 121.4(4) . . ?
N42 C45 C44 115.5(4) . . ?
C46 C45 C44 123.1(4) . . ?
C45 C46 C47 120.5(5) . . ?
C45 C46 H46 119.7 . . ?
C47 C46 H46 119.7 . . ?
C48 C47 C46 117.6(5) . . ?
C48 C47 C51 121.3(5) . . ?
C46 C47 C51 121.2(5) . . ?
C49 C48 C47 119.4(4) . . ?
C49 C48 H48 120.3 . . ?
C47 C48 H48 120.3 . . ?
N42 C49 C48 122.9(5) . . ?
N42 C49 H49 118.5 . . ?
C48 C49 H49 118.5 . . ?
C42 C50 H50A 109.5 . . ?
C42 C50 H50B 109.5 . . ?
H50A C50 H50B 109.5 . . ?
C42 C50 H50C 109.5 . . ?
H50A C50 H50C 109.5 . . ?
H50B C50 H50C 109.5 . . ?
C42 C50 H50D 109.5 . . ?
H50A C50 H50D 141.1 . . ?
H50B C50 H50D 56.3 . . ?
H50C C50 H50D 56.3 . . ?
C42 C50 H50E 109.5 . . ?
H50A C50 H50E 56.3 . . ?
H50B C50 H50E 141.1 . . ?
H50C C50 H50E 56.3 . . ?
H50D C50 H50E 109.5 . . ?
C42 C50 H50F 109.5 . . ?
H50A C50 H50F 56.3 . . ?
H50B C50 H50F 56.3 . . ?
H50C C50 H50F 141.1 . . ?
H50D C50 H50F 109.5 . . ?
H50E C50 H50F 109.5 . . ?
C47 C51 H51A 109.5 . . ?
C47 C51 H51B 109.5 . . ?
H51A C51 H51B 109.5 . . ?
C47 C51 H51C 109.5 . . ?
H51A C51 H51C 109.5 . . ?
H51B C51 H51C 109.5 . . ?
C47 C51 H51D 109.5 . . ?
H51A C51 H51D 141.1 . . ?
H51B C51 H51D 56.3 . . ?
H51C C51 H51D 56.3 . . ?
C47 C51 H51E 109.5 . . ?
H51A C51 H51E 56.3 . . ?
H51B C51 H51E 141.1 . . ?
H51C C51 H51E 56.3 . . ?
H51D C51 H51E 109.5 . . ?
C47 C51 H51F 109.5 . . ?
H51A C51 H51F 56.3 . . ?
H51B C51 H51F 56.3 . . ?
H51C C51 H51F 141.1 . . ?
H51D C51 H51F 109.5 . . ?
H51E C51 H51F 109.5 . . ?
Cl1S C1S Cl1T 156.6(11) . . ?
Cl1S C1S Cl2S 115.3(5) . . ?
Cl1T C1S Cl2S 46.9(9) . . ?
Cl1S C1S H1S1 108.5 . . ?
Cl1T C1S H1S1 93.3 . . ?
Cl2S C1S H1S1 108.5 . . ?
Cl1S C1S H1S2 108.5 . . ?
Cl1T C1S H1S2 71.5 . . ?
Cl2S C1S H1S2 108.5 . . ?
H1S1 C1S H1S2 107.5 . . ?
Cl1T Cl1T C1S 116(3) 3_656 . ?

loop_
_geom_bond_atom_site_label_1
_geom_bond_atom_site_label_2
_geom_bond_distance
_geom_bond_site_symmetry_2
_geom_bond_publ_flag
Sn4 N42 2.451(4) . ?
Sn4 N41 2.455(4) . ?
Sn4 C1 2.474(5) . ?
Sn4 B2 2.657(6) . ?
Sn4 B6 2.661(6) . ?
Sn4 B3 2.710(6) . ?
Sn4 C10 2.742(5) . ?
Sn4 B7 2.747(6) . ?
C1 C11 1.524(6) . ?
C1 B3 1.544(7) . ?
C1 B2 1.550(7) . ?
C1 B5 1.768(7) . ?
B2 B9 1.806(8) . ?
B2 B6 1.838(8) . ?
B2 B5 1.983(8) . ?
B2 H2 1.1200 . ?
B3 B8 1.810(9) . ?
B3 B7 1.821(8) . ?
B3 B5 2.017(8) . ?
B3 H3 1.102(19) . ?
B5 B11 1.797(8) . ?
B5 B9 1.906(8) . ?
B5 B8 1.917(8) . ?
B5 H5 1.102(14) . ?
B6 C10 1.671(7) . ?
B6 B9 1.750(8) . ?
B6 B12 1.752(8) . ?
B6 H6 1.1200 . ?
B7 C10 1.661(7) . ?
B7 B8 1.734(8) . ?
B7 B13 1.750(9) . ?
B7 H7 1.1200 . ?
B8 B13 1.719(8) . ?
B8 B11 1.748(9) . ?
B8 H8 1.096(19) . ?
B9 B12 1.738(8) . ?
B9 B11 1.764(9) . ?
B9 H9 1.1200 . ?
C10 C101 1.533(6) . ?
C10 B12 1.689(8) . ?
C10 B13 1.703(7) . ?
B11 B13 1.788(9) . ?
B11 B12 1.795(8) . ?
B11 H11 1.1200 . ?
B12 B13 1.753(9) . ?
B12 H12 1.1200 . ?
B13 H13 1.1200 . ?
C11 H11A 0.9800 . ?
C11 H11B 0.9800 . ?
C11 H11C 0.9800 . ?
C101 H10A 0.9800 . ?
C101 H10B 0.9800 . ?
C101 H10C 0.9800 . ?
N41 C40 1.339(6) . ?
N41 C44 1.348(6) . ?
N42 C49 1.342(6) . ?
N42 C45 1.348(6) . ?
C40 C41 1.381(7) . ?
C40 H40 0.9500 . ?
C41 C42 1.390(7) . ?
C41 H41 0.9500 . ?
C42 C43 1.392(7) . ?
C42 C50 1.505(7) . ?
C43 C44 1.387(6) . ?
C43 H43 0.9500 . ?
C44 C45 1.486(6) . ?
C45 C46 1.383(7) . ?
C46 C47 1.385(7) . ?
C46 H46 0.9500 . ?
C47 C48 1.384(7) . ?
C47 C51 1.495(7) . ?
C48 C49 1.377(7) . ?
C48 H48 0.9500 . ?
C49 H49 0.9500 . ?
C50 H50A 0.9800 . ?
C50 H50B 0.9800 . ?
C50 H50C 0.9800 . ?
C50 H50D 0.9800 . ?
C50 H50E 0.9800 . ?
C50 H50F 0.9800 . ?
C51 H51A 0.9800 . ?
C51 H51B 0.9800 . ?
C51 H51C 0.9800 . ?
C51 H51D 0.9800 . ?
C51 H51E 0.9800 . ?
C51 H51F 0.9800 . ?
C1S Cl1S 1.696(7) . ?
C1S Cl1T 1.716(16) . ?
C1S Cl2S 1.727(6) . ?
C1S H1S1 0.9900 . ?
C1S H1S2 0.9900 . ?
Cl1T Cl1T 1.09(5) 3_656 ?
